data_4084726
loop_
_publ_author_name
'Ma, Chong'
'Ai, Chunjin'
'Li, Zhefu'
'Li, Bin'
'Song, Haibin'
'Xu, Shansheng'
'Wang, Baiquan'

_publ_section_title
;
 Synthesis and Alkyne Insertion Reactions of NHC-Based Cyclometalated
 Ruthenium(II) Complexes
;
_journal_issue 19
_journal_name_full Organometallics
_journal_page_first 5164
_journal_paper_doi 10.1021/om500369g
_journal_volume 33
_journal_year 2014
_chemical_formula_sum 'C31 H38 Cl N3 Ru'
_chemical_formula_weight 589.16
_chemical_name_systematic
; 
 ? 
;
_space_group_IT_number 14
_symmetry_cell_setting monoclinic
_symmetry_space_group_name_Hall '-P 2ybc'
_symmetry_space_group_name_H-M 'P 1 21/c 1'
_atom_sites_solution_hydrogens geom
_atom_sites_solution_primary direct
_atom_sites_solution_secondary difmap
_audit_creation_method SHELXL-97
_cell_angle_alpha 90.00
_cell_angle_beta 110.48(3)
_cell_angle_gamma 90.00
_cell_formula_units_Z 4
_cell_length_a 15.226(3)
_cell_length_b 14.244(3)
_cell_length_c 14.163(3)
_cell_measurement_reflns_used 6430
_cell_measurement_temperature 293(2)
_cell_measurement_theta_max 27.9024
_cell_measurement_theta_min 2.0978
_cell_volume 2877.5(12)
_computing_cell_refinement crystalclear
_computing_data_collection crystalclear
_computing_data_reduction crystalclear
_computing_molecular_graphics 'Bruker SHELXTL'
_computing_publication_material 'Bruker SHELXTL'
_computing_structure_refinement 'SHELXL-97 (Sheldrick, 1997)'
_computing_structure_solution 'SHELXS-97 (Sheldrick, 1990)'
_diffrn_ambient_temperature 293(2)
_diffrn_measured_fraction_theta_full 0.996
_diffrn_measured_fraction_theta_max 0.996
_diffrn_measurement_device_type 'rigaku saturn'
_diffrn_measurement_method '\w scans'
_diffrn_radiation_monochromator confocal
_diffrn_radiation_source 'rotating anode'
_diffrn_radiation_type MoK\a
_diffrn_radiation_wavelength 0.71073
_diffrn_reflns_av_R_equivalents 0.0522
_diffrn_reflns_av_sigmaI/netI 0.0379
_diffrn_reflns_limit_h_max 20
_diffrn_reflns_limit_h_min -20
_diffrn_reflns_limit_k_max 18
_diffrn_reflns_limit_k_min -18
_diffrn_reflns_limit_l_max 18
_diffrn_reflns_limit_l_min -18
_diffrn_reflns_number 32907
_diffrn_reflns_theta_full 27.93
_diffrn_reflns_theta_max 27.93
_diffrn_reflns_theta_min 1.43
_diffrn_standards_decay_% 0
_diffrn_standards_interval_count 0
_diffrn_standards_interval_time 0
_diffrn_standards_number 0
_exptl_absorpt_coefficient_mu 0.661
_exptl_absorpt_correction_T_max 0.9249
_exptl_absorpt_correction_T_min 0.8791
_exptl_absorpt_correction_type multi-scan
_exptl_absorpt_process_details crystalclear
_exptl_crystal_density_diffrn 1.360
_exptl_crystal_density_method 'not measured'
_exptl_crystal_F_000 1224
_exptl_crystal_size_max 0.20
_exptl_crystal_size_mid 0.18
_exptl_crystal_size_min 0.12
_refine_diff_density_max 0.820
_refine_diff_density_min -0.478
_refine_diff_density_rms 0.108
_refine_ls_extinction_coef 0.0108(9)
_refine_ls_extinction_expression Fc^*^=kFc[1+0.001xFc^2^\l^3^/sin(2\q)]^-1/4^
_refine_ls_extinction_method SHELXL
_refine_ls_goodness_of_fit_ref 1.162
_refine_ls_hydrogen_treatment constr
_refine_ls_matrix_type full
_refine_ls_number_parameters 345
_refine_ls_number_reflns 6871
_refine_ls_number_restraints 14
_refine_ls_restrained_S_all 1.174
_refine_ls_R_factor_all 0.0769
_refine_ls_R_factor_gt 0.0617
_refine_ls_shift/su_max 0.004
_refine_ls_shift/su_mean 0.000
_refine_ls_structure_factor_coef Fsqd
_refine_ls_weighting_details 'calc w=1/[\s^2^(Fo^2^)+(0.0827P)^2^+0.3958P] where P=(Fo^2^+2Fc^2^)/3'
_refine_ls_weighting_scheme calc
_refine_ls_wR_factor_gt 0.1517
_refine_ls_wR_factor_ref 0.1631
_reflns_number_gt 5667
_reflns_number_total 6871
_reflns_threshold_expression >2sigma(I)
_cod_data_source_file om500369g_si_001.cif
_cod_data_source_block 2g
_cod_depositor_comments
;
The following automatic conversions were performed:

'_symmetry_cell_setting' value 'Monoclinic' changed to 'monoclinic'
according to
/usr/data/users/saulius/crontab/automatic-downloads/current/ACS/lib/dictionaries/cif_core.dic
dictionary named 'cif_core.dic' version 2.4.2 from
2011-04-26.

'_exptl_absorpt_correction_type' value 'MULTI-SCAN'
changed to 'multi-scan' according to
/usr/data/users/saulius/crontab/automatic-downloads/current/ACS/lib/dictionaries/cif_core.dic
dictionary named 'cif_core.dic' version 2.4.2 from
2011-04-26.

'_refine_ls_hydrogen_treatment' value 'CONSTR' changed
to 'constr' according to
/usr/data/users/saulius/crontab/automatic-downloads/current/ACS/lib/dictionaries/cif_core.dic
dictionary named 'cif_core.dic' version 2.4.2 from 2011-04-26.

Automatic conversion script
Id: cif_fix_values 2827 2014-09-09 07:05:25Z andrius 
;
_cod_original_cell_volume 2877.4(10)
_cod_original_sg_symbol_H-M P2(1)/c
_cod_database_code 4084726

loop_
_symmetry_equiv_pos_as_xyz
'x, y, z'
'-x, y+1/2, -z+1/2'
'-x, -y, -z'
'x, -y-1/2, z-1/2'

loop_
_atom_site_label
_atom_site_type_symbol
_atom_site_fract_x
_atom_site_fract_y
_atom_site_fract_z
_atom_site_U_iso_or_equiv
_atom_site_adp_type
_atom_site_occupancy
_atom_site_symmetry_multiplicity
_atom_site_calc_flag
_atom_site_refinement_flags
_atom_site_disorder_assembly
_atom_site_disorder_group
Ru1 Ru 0.277477(19) 0.31015(2) 0.05636(2) 0.04893(15) Uani 1 1 d . . .
Cl1 Cl 0.37705(8) 0.24434(10) -0.02682(9) 0.0825(4) Uani 1 1 d . . .
N1 N 0.4655(2) 0.3946(2) 0.2089(2) 0.0532(7) Uani 1 1 d . . .
N2 N 0.3960(2) 0.4761(2) 0.0754(2) 0.0544(7) Uani 1 1 d . . .
N3 N 0.1077(3) 0.5092(4) -0.2976(3) 0.1085(17) Uani 1 1 d . . .
C1 C 0.4830(3) 0.3223(3) 0.2881(3) 0.0619(10) Uani 1 1 d . . .
H1A H 0.4558 0.2635 0.2568 0.074 Uiso 1 1 calc R . .
H1B H 0.4511 0.3405 0.3337 0.074 Uiso 1 1 calc R . .
C2 C 0.5854(3) 0.3063(2) 0.3487(3) 0.0513(9) Uani 1 1 d . . .
C3 C 0.6384(3) 0.2443(3) 0.3139(3) 0.0649(10) Uani 1 1 d . . .
C4 C 0.7294(3) 0.2240(4) 0.3745(4) 0.0756(12) Uani 1 1 d . . .
H4 H 0.7648 0.1835 0.3507 0.091 Uiso 1 1 calc R . .
C5 C 0.7699(3) 0.2626(3) 0.4704(4) 0.0715(12) Uani 1 1 d . . .
C6 C 0.7179(3) 0.3250(3) 0.5020(3) 0.0631(11) Uani 1 1 d . . .
H6 H 0.7447 0.3531 0.5649 0.076 Uiso 1 1 calc R . .
C7 C 0.6258(3) 0.3481(3) 0.4431(3) 0.0551(9) Uani 1 1 d . . .
C8 C 0.5721(3) 0.4182(3) 0.4819(4) 0.0736(12) Uani 1 1 d . . .
H8A H 0.5451 0.4651 0.4313 0.110 Uiso 1 1 calc R . .
H8B H 0.6138 0.4477 0.5417 0.110 Uiso 1 1 calc R . .
H8C H 0.5231 0.3864 0.4972 0.110 Uiso 1 1 calc R . .
C9 C 0.5977(5) 0.2007(4) 0.2103(4) 0.0888(16) Uani 1 1 d . . .
H9A H 0.5602 0.2463 0.1636 0.133 Uiso 1 1 calc R . .
H9B H 0.5594 0.1479 0.2128 0.133 Uiso 1 1 calc R . .
H9C H 0.6476 0.1801 0.1886 0.133 Uiso 1 1 calc R . .
C10 C 0.8685(4) 0.2342(5) 0.5373(5) 0.116(2) Uani 1 1 d . . .
H10A H 0.8934 0.2803 0.5892 0.175 Uiso 1 1 calc R . .
H10B H 0.9079 0.2300 0.4973 0.175 Uiso 1 1 calc R . .
H10C H 0.8663 0.1743 0.5674 0.175 Uiso 1 1 calc R . .
C11 C 0.5219(3) 0.4721(3) 0.2107(3) 0.0657(11) Uani 1 1 d . . .
H11 H 0.5790 0.4863 0.2605 0.079 Uiso 1 1 calc R . .
C12 C 0.4782(3) 0.5224(3) 0.1269(3) 0.0670(11) Uani 1 1 d . . .
H12 H 0.4994 0.5778 0.1075 0.080 Uiso 1 1 calc R . .
C13 C 0.3879(2) 0.3966(3) 0.1248(3) 0.0480(8) Uani 1 1 d . . .
C14 C 0.3241(3) 0.4917(3) -0.0188(3) 0.0565(9) Uani 1 1 d . . .
C15 C 0.3206(3) 0.5681(3) -0.0793(4) 0.0723(12) Uani 1 1 d . . .
H15 H 0.3657 0.6152 -0.0588 0.087 Uiso 1 1 calc R . .
C16 C 0.2472(4) 0.5735(4) -0.1731(4) 0.0799(14) Uani 1 1 d . . .
H16 H 0.2435 0.6249 -0.2148 0.096 Uiso 1 1 calc R . .
C17 C 0.1812(3) 0.5040(4) -0.2038(3) 0.0770(13) Uani 1 1 d . . .
C18 C 0.1868(3) 0.4264(3) -0.1393(3) 0.0684(11) Uani 1 1 d . . .
H18 H 0.1422 0.3789 -0.1599 0.082 Uiso 1 1 calc R . .
C19 C 0.2579(3) 0.4199(3) -0.0455(3) 0.0578(9) Uani 1 1 d . . .
C20 C 0.0909(5) 0.5939(6) -0.3533(5) 0.137(3) Uani 1 1 d . . .
H20A H 0.0922 0.6456 -0.3093 0.206 Uiso 1 1 calc R . .
H20B H 0.0306 0.5911 -0.4059 0.206 Uiso 1 1 calc R . .
H20C H 0.1385 0.6026 -0.3824 0.206 Uiso 1 1 calc R . .
C21 C 0.0435(4) 0.4328(6) -0.3323(4) 0.117(2) Uani 1 1 d . . .
H21A H 0.0778 0.3750 -0.3239 0.175 Uiso 1 1 calc R . .
H21B H 0.0072 0.4417 -0.4024 0.175 Uiso 1 1 calc R . .
H21C H 0.0024 0.4305 -0.2941 0.175 Uiso 1 1 calc R . .
C22 C 0.2420(6) 0.0727(4) 0.0283(7) 0.141(3) Uani 1 1 d . . .
H22A H 0.3020 0.0789 0.0208 0.212 Uiso 1 1 calc R . .
H22B H 0.1959 0.0550 -0.0351 0.212 Uiso 1 1 calc R . .
H22C H 0.2455 0.0253 0.0777 0.212 Uiso 1 1 calc R . .
C23 C 0.2149(4) 0.1648(3) 0.0621(5) 0.0835(15) Uani 1 1 d . . .
C24 C 0.2615(4) 0.1932(3) 0.1618(5) 0.0780(14) Uani 1 1 d . . .
H24 H 0.3174 0.1586 0.2031 0.094 Uiso 1 1 calc R . .
C25 C 0.2445(3) 0.2812(4) 0.1937(3) 0.0687(11) Uani 1 1 d . . .
H25 H 0.2870 0.3051 0.2585 0.082 Uiso 1 1 calc R . .
C26 C 0.1756(3) 0.3425(3) 0.1299(3) 0.0623(10) Uani 1 1 d . A .
C27 C 0.1284(3) 0.3110(3) 0.0311(3) 0.0633(11) Uani 1 1 d . . .
H27 H 0.0881 0.3553 -0.0181 0.076 Uiso 1 1 calc R . .
C28 C 0.1461(3) 0.2237(3) -0.0026(4) 0.0735(12) Uani 1 1 d . . .
H28 H 0.1198 0.2089 -0.0746 0.088 Uiso 1 1 calc R . .
C29 C 0.1510(4) 0.4353(5) 0.1670(6) 0.110(2) Uani 1 1 d D . .
C30 C 0.2294(6) 0.4851(5) 0.2392(6) 0.150(3) Uani 1 1 d . A .
H30A H 0.2513 0.4509 0.3015 0.224 Uiso 1 1 calc R . .
H30B H 0.2093 0.5465 0.2509 0.224 Uiso 1 1 calc R . .
H30C H 0.2792 0.4908 0.2127 0.224 Uiso 1 1 calc R . .
C31 C 0.0860(11) 0.4970(10) 0.0900(11) 0.125(7) Uani 0.416(12) 1 d PDU A 1
H31A H 0.1014 0.5614 0.1081 0.188 Uiso 0.416(12) 1 calc PR A 1
H31B H 0.0228 0.4848 0.0862 0.188 Uiso 0.416(12) 1 calc PR A 1
H31C H 0.0916 0.4847 0.0257 0.188 Uiso 0.416(12) 1 calc PR A 1
C31' C 0.0718(9) 0.4163(10) 0.2035(12) 0.149(6) Uani 0.584(12) 1 d PDU A 2
H31D H 0.0956 0.4102 0.2756 0.224 Uiso 0.584(12) 1 calc PR A 2
H31E H 0.0409 0.3592 0.1739 0.224 Uiso 0.584(12) 1 calc PR A 2
H31F H 0.0279 0.4674 0.1846 0.224 Uiso 0.584(12) 1 calc PR A 2

loop_
_atom_site_aniso_label
_atom_site_aniso_U_11
_atom_site_aniso_U_22
_atom_site_aniso_U_33
_atom_site_aniso_U_23
_atom_site_aniso_U_13
_atom_site_aniso_U_12
Ru1 0.0448(2) 0.0562(2) 0.0406(2) -0.00080(11) 0.00839(13) 0.00573(12)
Cl1 0.0723(7) 0.1150(10) 0.0590(7) -0.0162(6) 0.0216(5) 0.0259(7)
N1 0.0462(16) 0.0653(19) 0.0432(16) 0.0070(14) 0.0095(13) -0.0002(14)
N2 0.0502(17) 0.0633(19) 0.0476(17) 0.0106(14) 0.0145(13) 0.0018(14)
N3 0.087(3) 0.151(5) 0.062(3) 0.044(3) -0.006(2) 0.005(3)
C1 0.047(2) 0.082(3) 0.049(2) 0.0153(19) 0.0068(17) -0.0072(18)
C2 0.049(2) 0.056(2) 0.0429(19) 0.0075(15) 0.0095(16) -0.0047(15)
C3 0.070(3) 0.064(3) 0.057(2) 0.0013(19) 0.017(2) -0.003(2)
C4 0.071(3) 0.074(3) 0.083(3) 0.008(3) 0.028(3) 0.017(2)
C5 0.052(2) 0.080(3) 0.072(3) 0.021(2) 0.008(2) 0.002(2)
C6 0.058(2) 0.069(3) 0.049(2) 0.0053(18) 0.0014(18) -0.0138(19)
C7 0.055(2) 0.058(2) 0.050(2) 0.0077(17) 0.0154(17) -0.0051(17)
C8 0.086(3) 0.074(3) 0.067(3) -0.002(2) 0.034(2) 0.002(2)
C9 0.112(4) 0.087(4) 0.064(3) -0.016(2) 0.027(3) -0.002(3)
C10 0.059(3) 0.143(6) 0.123(5) 0.038(4) 0.002(3) 0.015(3)
C11 0.053(2) 0.074(3) 0.063(3) 0.009(2) 0.0111(18) -0.012(2)
C12 0.062(2) 0.069(3) 0.070(3) 0.013(2) 0.023(2) -0.005(2)
C13 0.0468(18) 0.059(2) 0.0374(17) 0.0014(15) 0.0134(14) 0.0029(15)
C14 0.053(2) 0.072(2) 0.0431(19) 0.0116(17) 0.0151(16) 0.0129(18)
C15 0.067(3) 0.080(3) 0.068(3) 0.021(2) 0.022(2) 0.008(2)
C16 0.082(3) 0.096(4) 0.065(3) 0.035(3) 0.029(2) 0.024(3)
C17 0.064(3) 0.109(4) 0.051(2) 0.022(2) 0.012(2) 0.020(3)
C18 0.055(2) 0.095(3) 0.048(2) 0.014(2) 0.0098(18) 0.011(2)
C19 0.052(2) 0.076(3) 0.045(2) 0.0105(18) 0.0156(16) 0.0135(19)
C20 0.115(5) 0.180(7) 0.090(4) 0.068(5) 0.002(4) 0.034(5)
C21 0.087(4) 0.184(7) 0.058(3) 0.021(4) -0.001(3) 0.027(4)
C22 0.177(7) 0.058(3) 0.212(9) -0.029(4) 0.097(7) -0.001(4)
C23 0.078(3) 0.059(3) 0.116(5) -0.010(3) 0.036(3) -0.009(2)
C24 0.070(3) 0.070(3) 0.091(4) 0.027(3) 0.024(3) 0.002(2)
C25 0.059(2) 0.101(3) 0.046(2) 0.002(2) 0.0181(19) -0.015(2)
C26 0.051(2) 0.073(3) 0.066(3) -0.010(2) 0.0247(19) -0.0047(19)
C27 0.042(2) 0.079(3) 0.062(3) 0.005(2) 0.0094(18) 0.0000(17)
C28 0.065(3) 0.079(3) 0.068(3) -0.019(2) 0.012(2) -0.019(2)
C29 0.083(4) 0.113(5) 0.145(6) -0.056(4) 0.056(4) -0.008(3)
C30 0.168(8) 0.121(5) 0.185(8) -0.081(6) 0.093(7) -0.046(5)
C31 0.128(10) 0.094(8) 0.141(10) -0.013(7) 0.031(7) 0.031(7)
C31' 0.133(8) 0.168(9) 0.176(10) -0.069(7) 0.091(7) -0.010(6)

loop_
_atom_type_symbol
_atom_type_description
_atom_type_scat_dispersion_real
_atom_type_scat_dispersion_imag
_atom_type_scat_source
C C 0.0033 0.0016 'International Tables Vol C Tables 4.2.6.8 and 6.1.1.4'
H H 0.0000 0.0000 'International Tables Vol C Tables 4.2.6.8 and 6.1.1.4'
N N 0.0061 0.0033 'International Tables Vol C Tables 4.2.6.8 and 6.1.1.4'
Cl Cl 0.1484 0.1585 'International Tables Vol C Tables 4.2.6.8 and 6.1.1.4'
Ru Ru -1.2594 0.8363 'International Tables Vol C Tables 4.2.6.8 and 6.1.1.4'

loop_
_geom_angle_atom_site_label_1
_geom_angle_atom_site_label_2
_geom_angle_atom_site_label_3
_geom_angle
C13 Ru1 C19 76.68(15)
C13 Ru1 C27 135.78(15)
C19 Ru1 C27 89.64(16)
C13 Ru1 C26 104.42(15)
C19 Ru1 C26 102.57(17)
C27 Ru1 C26 37.49(16)
C13 Ru1 C25 95.60(16)
C19 Ru1 C25 136.88(18)
C27 Ru1 C25 66.40(17)
C26 Ru1 C25 37.56(17)
C13 Ru1 C28 171.27(16)
C19 Ru1 C28 105.17(18)
C27 Ru1 C28 36.69(17)
C26 Ru1 C28 66.87(17)
C25 Ru1 C28 77.17(18)
C13 Ru1 C23 144.47(19)
C19 Ru1 C23 138.1(2)
C27 Ru1 C23 65.63(18)
C26 Ru1 C23 78.57(18)
C25 Ru1 C23 64.9(2)
C28 Ru1 C23 36.00(19)
C13 Ru1 C24 112.64(17)
C19 Ru1 C24 166.31(17)
C27 Ru1 C24 76.69(18)
C26 Ru1 C24 65.99(19)
C25 Ru1 C24 35.68(18)
C28 Ru1 C24 64.09(19)
C23 Ru1 C24 35.5(2)
C13 Ru1 Cl1 84.97(10)
C19 Ru1 Cl1 85.13(11)
C27 Ru1 Cl1 136.20(13)
C26 Ru1 Cl1 168.92(12)
C25 Ru1 Cl1 137.09(14)
C28 Ru1 Cl1 103.64(13)
C23 Ru1 Cl1 90.38(14)
C24 Ru1 Cl1 105.21(15)
C13 N1 C11 110.1(3)
C13 N1 C1 123.6(3)
C11 N1 C1 126.3(3)
C13 N2 C12 110.9(3)
C13 N2 C14 115.8(3)
C12 N2 C14 133.1(3)
C17 N3 C20 120.0(6)
C17 N3 C21 120.5(5)
C20 N3 C21 119.2(5)
N1 C1 C2 114.4(3)
N1 C1 H1A 108.7
C2 C1 H1A 108.7
N1 C1 H1B 108.7
C2 C1 H1B 108.7
H1A C1 H1B 107.6
C7 C2 C3 119.5(4)
C7 C2 C1 120.1(4)
C3 C2 C1 120.3(4)
C4 C3 C2 119.4(4)
C4 C3 C9 120.0(5)
C2 C3 C9 120.6(4)
C3 C4 C5 121.9(4)
C3 C4 H4 119.0
C5 C4 H4 119.0
C6 C5 C4 117.9(4)
C6 C5 C10 121.9(5)
C4 C5 C10 120.3(5)
C5 C6 C7 122.2(4)
C5 C6 H6 118.9
C7 C6 H6 118.9
C2 C7 C6 119.1(4)
C2 C7 C8 121.1(4)
C6 C7 C8 119.8(4)
C7 C8 H8A 109.5
C7 C8 H8B 109.5
H8A C8 H8B 109.5
C7 C8 H8C 109.5
H8A C8 H8C 109.5
H8B C8 H8C 109.5
C3 C9 H9A 109.5
C3 C9 H9B 109.5
H9A C9 H9B 109.5
C3 C9 H9C 109.5
H9A C9 H9C 109.5
H9B C9 H9C 109.5
C5 C10 H10A 109.5
C5 C10 H10B 109.5
H10A C10 H10B 109.5
C5 C10 H10C 109.5
H10A C10 H10C 109.5
H10B C10 H10C 109.5
C12 C11 N1 107.1(4)
C12 C11 H11 126.4
N1 C11 H11 126.4
C11 C12 N2 106.8(4)
C11 C12 H12 126.6
N2 C12 H12 126.6
N1 C13 N2 105.2(3)
N1 C13 Ru1 136.7(3)
N2 C13 Ru1 117.9(2)
C15 C14 C19 123.1(4)
C15 C14 N2 124.1(4)
C19 C14 N2 112.8(3)
C14 C15 C16 118.4(5)
C14 C15 H15 120.8
C16 C15 H15 120.8
C17 C16 C15 120.8(4)
C17 C16 H16 119.6
C15 C16 H16 119.6
C16 C17 N3 121.0(5)
C16 C17 C18 119.2(4)
N3 C17 C18 119.9(5)
C19 C18 C17 121.2(4)
C19 C18 H18 119.4
C17 C18 H18 119.4
C18 C19 C14 117.2(4)
C18 C19 Ru1 126.0(3)
C14 C19 Ru1 116.8(3)
N3 C20 H20A 109.5
N3 C20 H20B 109.5
H20A C20 H20B 109.5
N3 C20 H20C 109.5
H20A C20 H20C 109.5
H20B C20 H20C 109.5
N3 C21 H21A 109.5
N3 C21 H21B 109.5
H21A C21 H21B 109.5
N3 C21 H21C 109.5
H21A C21 H21C 109.5
H21B C21 H21C 109.5
C23 C22 H22A 109.5
C23 C22 H22B 109.5
H22A C22 H22B 109.5
C23 C22 H22C 109.5
H22A C22 H22C 109.5
H22B C22 H22C 109.5
C24 C23 C28 119.0(5)
C24 C23 C22 118.3(6)
C28 C23 C22 122.7(6)
C24 C23 Ru1 72.8(3)
C28 C23 Ru1 70.2(3)
C22 C23 Ru1 127.8(4)
C25 C24 C23 120.2(5)
C25 C24 Ru1 68.4(2)
C23 C24 Ru1 71.8(3)
C25 C24 H24 118.9
C23 C24 H24 118.9
Ru1 C24 H24 118.9
C24 C25 C26 122.0(4)
C24 C25 Ru1 75.9(3)
C26 C25 Ru1 70.7(2)
C24 C25 H25 118.7
C26 C25 H25 118.7
Ru1 C25 H25 118.7
C27 C26 C25 116.4(4)
C27 C26 C29 121.4(5)
C25 C26 C29 122.2(5)
C27 C26 Ru1 70.2(2)
C25 C26 Ru1 71.7(2)
C29 C26 Ru1 130.4(3)
C28 C27 C26 122.3(4)
C28 C27 Ru1 74.6(3)
C26 C27 Ru1 72.3(2)
C28 C27 H27 118.6
C26 C27 H27 118.6
Ru1 C27 H27 118.6
C27 C28 C23 120.0(4)
C27 C28 Ru1 68.7(2)
C23 C28 Ru1 73.8(3)
C27 C28 H28 119.4
C23 C28 H28 119.4
Ru1 C28 H28 119.4
C30 C29 C31 113.6(9)
C30 C29 C31' 114.1(7)
C31 C29 C31' 87.1(10)
C30 C29 C26 115.2(5)
C31 C29 C26 116.4(8)
C31' C29 C26 106.9(7)
C29 C30 H30A 109.5
C29 C30 H30B 109.5
H30A C30 H30B 109.5
C29 C30 H30C 109.5
H30A C30 H30C 109.5
H30B C30 H30C 109.5
C29 C31 H31A 109.5
C29 C31 H31B 109.5
C29 C31 H31C 109.5
C29 C31' H31D 109.5
C29 C31' H31E 109.5
H31D C31' H31E 109.5
C29 C31' H31F 109.5
H31D C31' H31F 109.5
H31E C31' H31F 109.5

loop_
_geom_bond_atom_site_label_1
_geom_bond_atom_site_label_2
_geom_bond_distance
Ru1 C13 2.035(4)
Ru1 C19 2.076(4)
Ru1 C27 2.171(4)
Ru1 C26 2.198(4)
Ru1 C25 2.211(4)
Ru1 C28 2.246(4)
Ru1 C23 2.293(5)
Ru1 C24 2.306(5)
Ru1 Cl1 2.4114(12)
N1 C13 1.352(4)
N1 C11 1.392(5)
N1 C1 1.477(5)
N2 C13 1.359(5)
N2 C12 1.376(5)
N2 C14 1.417(5)
N3 C17 1.408(6)
N3 C20 1.416(8)
N3 C21 1.430(8)
C1 C2 1.510(5)
C1 H1A 0.9700
C1 H1B 0.9700
C2 C7 1.396(5)
C2 C3 1.398(6)
C3 C4 1.381(6)
C3 C9 1.513(7)
C4 C5 1.393(7)
C4 H4 0.9300
C5 C6 1.366(7)
C5 C10 1.523(7)
C6 C7 1.397(6)
C6 H6 0.9300
C7 C8 1.510(6)
C8 H8A 0.9600
C8 H8B 0.9600
C8 H8C 0.9600
C9 H9A 0.9600
C9 H9B 0.9600
C9 H9C 0.9600
C10 H10A 0.9600
C10 H10B 0.9600
C10 H10C 0.9600
C11 C12 1.348(6)
C11 H11 0.9300
C12 H12 0.9300
C14 C15 1.375(6)
C14 C19 1.393(6)
C15 C16 1.407(7)
C15 H15 0.9300
C16 C17 1.369(7)
C16 H16 0.9300
C17 C18 1.417(6)
C18 C19 1.392(5)
C18 H18 0.9300
C20 H20A 0.9600
C20 H20B 0.9600
C20 H20C 0.9600
C21 H21A 0.9600
C21 H21B 0.9600
C21 H21C 0.9600
C22 C23 1.503(7)
C22 H22A 0.9600
C22 H22B 0.9600
C22 H22C 0.9600
C23 C24 1.400(8)
C23 C28 1.404(7)
C24 C25 1.387(7)
C24 H24 0.9800
C25 C26 1.419(6)
C25 H25 0.9800
C26 C27 1.404(6)
C26 C29 1.517(7)
C27 C28 1.392(6)
C27 H27 0.9800
C28 H28 0.9800
C29 C30 1.455(9)
C29 C31 1.478(9)
C29 C31' 1.493(8)
C30 H30A 0.9600
C30 H30B 0.9600
C30 H30C 0.9600
C31 H31A 0.9600
C31 H31B 0.9600
C31 H31C 0.9600
C31' H31D 0.9600
C31' H31E 0.9600
C31' H31F 0.9600

loop_
_geom_torsion_atom_site_label_1
_geom_torsion_atom_site_label_2
_geom_torsion_atom_site_label_3
_geom_torsion_atom_site_label_4
_geom_torsion
C13 N1 C1 C2 154.5(4)
C11 N1 C1 C2 -28.9(6)
N1 C1 C2 C7 99.1(4)
N1 C1 C2 C3 -85.5(5)
C7 C2 C3 C4 1.3(6)
C1 C2 C3 C4 -174.1(4)
C7 C2 C3 C9 -177.7(4)
C1 C2 C3 C9 6.9(6)
C2 C3 C4 C5 0.9(7)
C9 C3 C4 C5 180.0(5)
C3 C4 C5 C6 -2.7(7)
C3 C4 C5 C10 176.5(5)
C4 C5 C6 C7 2.3(7)
C10 C5 C6 C7 -176.9(5)
C3 C2 C7 C6 -1.7(6)
C1 C2 C7 C6 173.7(3)
C3 C2 C7 C8 177.7(4)
C1 C2 C7 C8 -6.8(5)
C5 C6 C7 C2 -0.1(6)
C5 C6 C7 C8 -179.6(4)
C13 N1 C11 C12 0.2(5)
C1 N1 C11 C12 -176.8(4)
N1 C11 C12 N2 0.4(5)
C13 N2 C12 C11 -0.8(5)
C14 N2 C12 C11 -176.2(4)
C11 N1 C13 N2 -0.7(4)
C1 N1 C13 N2 176.4(3)
C11 N1 C13 Ru1 173.5(3)
C1 N1 C13 Ru1 -9.5(6)
C12 N2 C13 N1 0.9(4)
C14 N2 C13 N1 177.2(3)
C12 N2 C13 Ru1 -174.5(3)
C14 N2 C13 Ru1 1.7(4)
C19 Ru1 C13 N1 -174.5(4)
C27 Ru1 C13 N1 110.1(4)
C26 Ru1 C13 N1 85.7(4)
C25 Ru1 C13 N1 48.5(4)
C28 Ru1 C13 N1 82.2(12)
C23 Ru1 C13 N1 -4.8(5)
C24 Ru1 C13 N1 16.0(4)
Cl1 Ru1 C13 N1 -88.4(4)
C19 Ru1 C13 N2 -0.9(3)
C27 Ru1 C13 N2 -76.3(3)
C26 Ru1 C13 N2 -100.7(3)
C25 Ru1 C13 N2 -137.9(3)
C28 Ru1 C13 N2 -104.2(11)
C23 Ru1 C13 N2 168.8(3)
C24 Ru1 C13 N2 -170.4(3)
Cl1 Ru1 C13 N2 85.2(3)
C13 N2 C14 C15 180.0(4)
C12 N2 C14 C15 -4.8(7)
C13 N2 C14 C19 -1.6(5)
C12 N2 C14 C19 173.6(4)
C19 C14 C15 C16 -0.7(7)
N2 C14 C15 C16 177.5(4)
C14 C15 C16 C17 -0.4(7)
C15 C16 C17 N3 -180.0(5)
C15 C16 C17 C18 0.7(7)
C20 N3 C17 C16 -11.7(9)
C21 N3 C17 C16 175.0(5)
C20 N3 C17 C18 167.7(6)
C21 N3 C17 C18 -5.6(8)
C16 C17 C18 C19 0.2(7)
N3 C17 C18 C19 -179.2(5)
C17 C18 C19 C14 -1.2(6)
C17 C18 C19 Ru1 -178.8(3)
C15 C14 C19 C18 1.5(6)
N2 C14 C19 C18 -176.9(3)
C15 C14 C19 Ru1 179.2(3)
N2 C14 C19 Ru1 0.9(4)
C13 Ru1 C19 C18 177.5(4)
C27 Ru1 C19 C18 -44.9(4)
C26 Ru1 C19 C18 -80.4(4)
C25 Ru1 C19 C18 -98.6(4)
C28 Ru1 C19 C18 -11.3(4)
C23 Ru1 C19 C18 6.4(5)
C24 Ru1 C19 C18 -48.1(9)
Cl1 Ru1 C19 C18 91.6(4)
C13 Ru1 C19 C14 0.0(3)
C27 Ru1 C19 C14 137.6(3)
C26 Ru1 C19 C14 102.1(3)
C25 Ru1 C19 C14 83.9(4)
C28 Ru1 C19 C14 171.2(3)
C23 Ru1 C19 C14 -171.1(3)
C24 Ru1 C19 C14 134.3(7)
Cl1 Ru1 C19 C14 -86.0(3)
C13 Ru1 C23 C24 34.4(5)
C19 Ru1 C23 C24 -160.6(3)
C27 Ru1 C23 C24 -101.6(3)
C26 Ru1 C23 C24 -64.4(3)
C25 Ru1 C23 C24 -27.4(3)
C28 Ru1 C23 C24 -130.6(5)
Cl1 Ru1 C23 C24 116.3(3)
C13 Ru1 C23 C28 165.1(3)
C19 Ru1 C23 C28 -30.0(4)
C27 Ru1 C23 C28 29.1(3)
C26 Ru1 C23 C28 66.2(3)
C25 Ru1 C23 C28 103.2(3)
C24 Ru1 C23 C28 130.6(5)
Cl1 Ru1 C23 C28 -113.1(3)
C13 Ru1 C23 C22 -78.4(8)
C19 Ru1 C23 C22 86.6(7)
C27 Ru1 C23 C22 145.6(7)
C26 Ru1 C23 C22 -177.3(7)
C25 Ru1 C23 C22 -140.3(7)
C28 Ru1 C23 C22 116.5(8)
C24 Ru1 C23 C22 -112.9(8)
Cl1 Ru1 C23 C22 3.4(7)
C28 C23 C24 C25 -4.5(8)
C22 C23 C24 C25 174.4(5)
Ru1 C23 C24 C25 50.2(4)
C28 C23 C24 Ru1 -54.7(4)
C22 C23 C24 Ru1 124.2(5)
C13 Ru1 C24 C25 66.5(3)
C19 Ru1 C24 C25 -64.6(9)
C27 Ru1 C24 C25 -67.9(3)
C26 Ru1 C24 C25 -29.8(3)
C28 Ru1 C24 C25 -104.7(3)
C23 Ru1 C24 C25 -134.4(5)
Cl1 Ru1 C24 C25 157.3(3)
C13 Ru1 C24 C23 -159.1(3)
C19 Ru1 C24 C23 69.8(9)
C27 Ru1 C24 C23 66.5(3)
C26 Ru1 C24 C23 104.6(3)
C25 Ru1 C24 C23 134.4(5)
C28 Ru1 C24 C23 29.7(3)
Cl1 Ru1 C24 C23 -68.3(3)
C23 C24 C25 C26 4.4(7)
Ru1 C24 C25 C26 56.1(4)
C23 C24 C25 Ru1 -51.7(5)
C13 Ru1 C25 C24 -121.8(3)
C19 Ru1 C25 C24 161.8(3)
C27 Ru1 C25 C24 100.2(3)
C26 Ru1 C25 C24 131.8(4)
C28 Ru1 C25 C24 63.2(3)
C23 Ru1 C25 C24 27.2(3)
Cl1 Ru1 C25 C24 -33.1(4)
C13 Ru1 C25 C26 106.4(3)
C19 Ru1 C25 C26 30.0(4)
C27 Ru1 C25 C26 -31.5(3)
C28 Ru1 C25 C26 -68.6(3)
C23 Ru1 C25 C26 -104.5(3)
C24 Ru1 C25 C26 -131.8(4)
Cl1 Ru1 C25 C26 -164.9(2)
C24 C25 C26 C27 -2.7(6)
Ru1 C25 C26 C27 55.8(3)
C24 C25 C26 C29 174.7(4)
Ru1 C25 C26 C29 -126.8(4)
C24 C25 C26 Ru1 -58.5(4)
C13 Ru1 C26 C27 151.7(3)
C19 Ru1 C26 C27 72.5(3)
C25 Ru1 C26 C27 -128.0(4)
C28 Ru1 C26 C27 -28.9(3)
C23 Ru1 C26 C27 -64.7(3)
C24 Ru1 C26 C27 -99.6(3)
Cl1 Ru1 C26 C27 -60.9(7)
C13 Ru1 C26 C25 -80.3(3)
C19 Ru1 C26 C25 -159.5(3)
C27 Ru1 C26 C25 128.0(4)
C28 Ru1 C26 C25 99.2(3)
C23 Ru1 C26 C25 63.4(3)
C24 Ru1 C26 C25 28.4(3)
Cl1 Ru1 C26 C25 67.1(7)
C13 Ru1 C26 C29 36.8(5)
C19 Ru1 C26 C29 -42.4(5)
C27 Ru1 C26 C29 -114.9(6)
C25 Ru1 C26 C29 117.1(6)
C28 Ru1 C26 C29 -143.8(6)
C23 Ru1 C26 C29 -179.5(6)
C24 Ru1 C26 C29 145.5(6)
Cl1 Ru1 C26 C29 -175.8(5)
C25 C26 C27 C28 1.3(6)
C29 C26 C27 C28 -176.1(5)
Ru1 C26 C27 C28 57.9(4)
C25 C26 C27 Ru1 -56.6(3)
C29 C26 C27 Ru1 126.0(4)
C13 Ru1 C27 C28 -173.2(3)
C19 Ru1 C27 C28 116.5(3)
C26 Ru1 C27 C28 -132.0(4)
C25 Ru1 C27 C28 -100.4(3)
C23 Ru1 C27 C28 -28.5(3)
C24 Ru1 C27 C28 -64.3(3)
Cl1 Ru1 C27 C28 33.9(3)
C13 Ru1 C27 C26 -41.2(4)
C19 Ru1 C27 C26 -111.5(3)
C25 Ru1 C27 C26 31.6(3)
C28 Ru1 C27 C26 132.0(4)
C23 Ru1 C27 C26 103.5(3)
C24 Ru1 C27 C26 67.7(3)
Cl1 Ru1 C27 C26 166.0(2)
C26 C27 C28 C23 -1.6(7)
Ru1 C27 C28 C23 55.2(4)
C26 C27 C28 Ru1 -56.8(4)
C24 C23 C28 C27 3.1(8)
C22 C23 C28 C27 -175.7(5)
Ru1 C23 C28 C27 -52.9(4)
C24 C23 C28 Ru1 56.0(4)
C22 C23 C28 Ru1 -122.9(6)
C13 Ru1 C28 C27 33.1(12)
C19 Ru1 C28 C27 -68.0(3)
C26 Ru1 C28 C27 29.5(3)
C25 Ru1 C28 C27 67.6(3)
C23 Ru1 C28 C27 132.2(5)
C24 Ru1 C28 C27 102.9(3)
Cl1 Ru1 C28 C27 -156.6(3)
C13 Ru1 C28 C23 -99.1(11)
C19 Ru1 C28 C23 159.8(3)
C27 Ru1 C28 C23 -132.2(5)
C26 Ru1 C28 C23 -102.8(3)
C25 Ru1 C28 C23 -64.7(3)
C24 Ru1 C28 C23 -29.3(3)
Cl1 Ru1 C28 C23 71.2(3)
C27 C26 C29 C30 -146.2(6)
C25 C26 C29 C30 36.5(8)
Ru1 C26 C29 C30 -56.3(9)
C27 C26 C29 C31 -9.4(11)
C25 C26 C29 C31 173.3(9)
Ru1 C26 C29 C31 80.5(10)
C27 C26 C29 C31' 85.9(9)
C25 C26 C29 C31' -91.4(9)
Ru1 C26 C29 C31' 175.8(7)
